data_7206746
loop_
_publ_author_name
'Meng, Miao'
'Zhong, Di-Chang'
'Lu, Tong-Bu'

_publ_section_title
;
 Three porous metal--organic frameworks based on an
 azobenzenetricarboxylate ligand: synthesis, structures, and magnetic
 properties
;
_journal_issue 22
_journal_name_full CrystEngComm
_journal_page_first 6794
_journal_paper_doi 10.1039/c1ce05817g
_journal_volume 13
_journal_year 2011
_chemical_formula_sum 'C34 H47 Cd3 N5 O25'
_chemical_formula_weight 1262.97
_chemical_name_systematic
;
?
;
_space_group_IT_number 5
_symmetry_cell_setting monoclinic
_symmetry_space_group_name_Hall 'C 2y'
_symmetry_space_group_name_H-M 'C 1 2 1'
_atom_sites_solution_hydrogens geom
_atom_sites_solution_primary direct
_atom_sites_solution_secondary difmap
_audit_creation_method SHELXL-97
_cell_angle_alpha 90.00
_cell_angle_beta 119.292(3)
_cell_angle_gamma 90.00
_cell_formula_units_Z 2
_cell_length_a 19.0321(4)
_cell_length_b 7.14890(10)
_cell_length_c 18.7460(4)
_cell_measurement_reflns_used 682
_cell_measurement_temperature 123(2)
_cell_measurement_theta_max 62.67
_cell_measurement_theta_min 2.7
_cell_volume 2224.43(10)
_computing_cell_refinement 'Bruker FRAMBO'
_computing_data_collection 'Bruker FRAMBO'
_computing_data_reduction 'Bruker SAINT'
_computing_molecular_graphics 'Bruker SHELXTL'
_computing_publication_material 'Bruker SHELXTL'
_computing_structure_refinement 'SHELXL-97 (Sheldrick, 1997)'
_computing_structure_solution 'SHELXS-97 (Sheldrick, 1990)'
_diffrn_ambient_temperature 123(2)
_diffrn_measured_fraction_theta_full 0.986
_diffrn_measured_fraction_theta_max 0.986
_diffrn_measurement_device_type 'Gemini S Ultra'
_diffrn_measurement_method '\w and \p scan'
_diffrn_radiation_monochromator graphite
_diffrn_radiation_source 'Enhance (Cu) X-ray Source'
_diffrn_radiation_type CuK\a
_diffrn_radiation_wavelength 1.54178
_diffrn_reflns_av_R_equivalents 0.0217
_diffrn_reflns_av_sigmaI/netI 0.0235
_diffrn_reflns_limit_h_max 16
_diffrn_reflns_limit_h_min -21
_diffrn_reflns_limit_k_max 8
_diffrn_reflns_limit_k_min -7
_diffrn_reflns_limit_l_max 20
_diffrn_reflns_limit_l_min -21
_diffrn_reflns_number 6037
_diffrn_reflns_theta_full 62.67
_diffrn_reflns_theta_max 62.67
_diffrn_reflns_theta_min 2.70
_diffrn_standards_decay_% 0
_diffrn_standards_interval_count 0
_diffrn_standards_interval_time 0
_diffrn_standards_number 0
_exptl_absorpt_coefficient_mu 12.233
_exptl_absorpt_correction_T_max 0.2450
_exptl_absorpt_correction_T_min 0.1431
_exptl_absorpt_correction_type multi-scan
_exptl_absorpt_process_details 'SADABS (SHELDRICK, 1996)'
_exptl_crystal_colour orange
_exptl_crystal_density_diffrn 1.886
_exptl_crystal_density_method 'not measured'
_exptl_crystal_description block
_exptl_crystal_F_000 1194
_exptl_crystal_size_max 0.26
_exptl_crystal_size_mid 0.18
_exptl_crystal_size_min 0.16
_refine_diff_density_max 0.967
_refine_diff_density_min -0.800
_refine_diff_density_rms 0.125
_refine_ls_abs_structure_details 'Flack H D (1983), Acta Cryst. A39, 876-881'
_refine_ls_abs_structure_Flack 0.032(11)
_refine_ls_extinction_method none
_refine_ls_goodness_of_fit_ref 1.158
_refine_ls_hydrogen_treatment constr
_refine_ls_matrix_type full
_refine_ls_number_parameters 297
_refine_ls_number_reflns 3007
_refine_ls_number_restraints 18
_refine_ls_restrained_S_all 1.162
_refine_ls_R_factor_all 0.0304
_refine_ls_R_factor_gt 0.0299
_refine_ls_shift/su_max 0.010
_refine_ls_shift/su_mean 0.001
_refine_ls_structure_factor_coef Fsqd
_refine_ls_weighting_details 'calc w=1/[\s^2^(Fo^2^)+(0.0462P)^2^+14.8327P] where P=(Fo^2^+2Fc^2^)/3'
_refine_ls_weighting_scheme calc
_refine_ls_wR_factor_gt 0.0867
_refine_ls_wR_factor_ref 0.0872
_reflns_number_gt 2958
_reflns_number_total 3007
_reflns_threshold_expression >2sigma(I)
_cod_data_source_file c1ce05817g.txt
_cod_data_source_block exp_13084
_cod_depositor_comments
;
The following automatic conversions were performed:

'_exptl_absorpt_correction_type' value 'MULTI-SCAN' changed to
'multi-scan' according to
/home/saulius/struct/CIF-dictionaries/cif_core.dic dictionary named
'cif_core.dic' version 2.4.1 from 2010-06-29.

Automatic conversion script
Id: cif_fix_values 1715 2011-07-08 13:25:40Z adriana 
;
_cod_original_sg_symbol_H-M c2
_cod_database_code 7206746

loop_
_symmetry_equiv_pos_as_xyz
'x, y, z'
'-x, y, -z'
'x+1/2, y+1/2, z'
'-x+1/2, y+1/2, -z'

loop_
_atom_site_label
_atom_site_type_symbol
_atom_site_fract_x
_atom_site_fract_y
_atom_site_fract_z
_atom_site_U_iso_or_equiv
_atom_site_adp_type
_atom_site_occupancy
_atom_site_symmetry_multiplicity
_atom_site_calc_flag
_atom_site_refinement_flags
Cd1 Cd 0.65256(2) 0.73880(7) 0.87447(3) 0.01758(14) Uani 1 1 d .
Cd2 Cd 0.5000 0.40075(9) 0.0000 0.01888(18) Uani 1 2 d S
C1 C 0.7403(4) 0.5703(10) 0.8110(4) 0.0174(14) Uani 1 1 d .
C2 C 0.7858(4) 0.5102(10) 0.7685(4) 0.0144(14) Uani 1 1 d .
C3 C 0.8674(4) 0.4665(9) 0.8109(4) 0.0147(14) Uani 1 1 d .
H3 H 0.8944 0.4678 0.8678 0.018 Uiso 1 1 calc R
C4 C 0.9094(4) 0.4211(11) 0.7702(4) 0.0165(13) Uani 1 1 d .
C5 C 0.9971(4) 0.3699(10) 0.8141(4) 0.0164(14) Uani 1 1 d .
C6 C 0.8689(4) 0.4190(11) 0.6841(4) 0.0178(14) Uani 1 1 d .
H6 H 0.8964 0.3886 0.6562 0.021 Uiso 1 1 calc R
C7 C 0.7875(4) 0.4628(10) 0.6414(4) 0.0191(15) Uani 1 1 d .
C8 C 0.7451(4) 0.5071(11) 0.6829(5) 0.0217(17) Uani 1 1 d .
H8 H 0.6903 0.5342 0.6538 0.026 Uiso 1 1 calc R
C9 C 0.7356(4) 0.4664(10) 0.4312(4) 0.0200(16) Uani 1 1 d .
C10 C 0.7787(5) 0.4937(12) 0.3910(4) 0.0252(17) Uani 1 1 d .
H10 H 0.8340 0.5140 0.4206 0.030 Uiso 1 1 calc R
C11 C 0.7397(4) 0.4911(11) 0.3062(4) 0.0219(16) Uani 1 1 d .
H11 H 0.7689 0.5134 0.2792 0.026 Uiso 1 1 calc R
C12 C 0.6572(4) 0.4553(10) 0.2612(4) 0.0190(15) Uani 1 1 d .
C13 C 0.6148(4) 0.4439(10) 0.1703(4) 0.0187(15) Uani 1 1 d .
C14 C 0.6143(4) 0.4261(13) 0.3038(4) 0.0273(17) Uani 1 1 d .
H14 H 0.5590 0.4057 0.2747 0.033 Uiso 1 1 calc R
C15 C 0.6533(4) 0.4275(13) 0.3878(4) 0.0264(17) Uani 1 1 d .
H15 H 0.6250 0.4027 0.4155 0.032 Uiso 1 1 calc R
N1 N 0.7410(4) 0.4645(9) 0.5544(4) 0.0215(14) Uani 1 1 d .
N2 N 0.7819(4) 0.4697(9) 0.5191(4) 0.0222(13) Uani 1 1 d .
O1 O 0.7748(3) 0.5639(7) 0.8887(3) 0.0175(10) Uani 1 1 d .
O2 O 0.6699(3) 0.6242(8) 0.7688(3) 0.0276(13) Uani 1 1 d .
O3 O 1.0379(3) 0.3826(8) 0.8920(3) 0.0215(11) Uani 1 1 d .
O4 O 1.0283(3) 0.3136(8) 0.7731(3) 0.0290(13) Uani 1 1 d .
O5 O 0.6527(3) 0.4550(8) 0.1317(3) 0.0266(13) Uani 1 1 d .
O6 O 0.5385(3) 0.4204(9) 0.1332(3) 0.0244(11) Uani 1 1 d .
O7 O 0.7085(3) 1.0182(8) 0.8643(3) 0.0241(11) Uani 1 1 d .
O8 O 0.7313(3) 0.7782(8) 1.0134(3) 0.0257(12) Uani 1 1 d .
O9 O 0.6064(3) 0.4478(8) 0.8819(4) 0.0331(13) Uani 1 1 d .
O10 O 0.5000 0.7145(13) 0.0000 0.045(2) Uani 1 2 d S
O11 O 0.4154(3) 0.1887(8) 0.0089(3) 0.0326(14) Uani 1 1 d .
O1W O 0.6007(4) 0.2276(12) 0.7411(4) 0.0567(17) Uani 1 1 d .
C16 C 0.5000 0.428(3) 0.5000 0.132(4) Uani 1 2 d SDU
C17 C 0.4850(12) 0.737(3) 0.4263(5) 0.132(4) Uani 1 1 d DU
N3 N 0.5000 0.620(3) 0.5000 0.132(4) Uani 1 2 d SD
O12 O 0.4840(17) 0.328(4) 0.4386(14) 0.132(4) Uani 0.50 1 d PD
O13 O 0.489(2) 0.929(11) 0.423(2) 0.115(8) Uani 0.20 1 d PD
C18 C 0.5000 1.007(5) 0.5000 0.115(8) Uani 1 2 d SD
O13' O 0.5282(16) 1.053(8) 0.420(2) 0.115(8) Uani 0.30 1 d P

loop_
_atom_site_aniso_label
_atom_site_aniso_U_11
_atom_site_aniso_U_22
_atom_site_aniso_U_33
_atom_site_aniso_U_23
_atom_site_aniso_U_13
_atom_site_aniso_U_12
Cd1 0.0150(2) 0.0256(3) 0.0146(2) -0.0012(2) 0.00920(17) 0.0012(2)
Cd2 0.0266(4) 0.0212(4) 0.0109(3) 0.000 0.0108(3) 0.000
C1 0.021(3) 0.020(4) 0.013(3) -0.004(3) 0.009(3) -0.001(3)
C2 0.021(3) 0.015(4) 0.012(3) -0.002(3) 0.011(3) 0.000(3)
C3 0.018(3) 0.015(4) 0.010(3) 0.000(3) 0.005(3) 0.001(3)
C4 0.017(3) 0.021(4) 0.012(3) -0.002(3) 0.007(3) -0.001(3)
C5 0.019(3) 0.017(4) 0.015(3) -0.001(3) 0.010(3) 0.000(3)
C6 0.022(3) 0.016(4) 0.020(3) -0.001(3) 0.015(3) 0.002(3)
C7 0.021(4) 0.023(4) 0.011(3) 0.000(3) 0.007(3) -0.002(3)
C8 0.014(3) 0.032(5) 0.018(4) 0.003(3) 0.008(3) 0.003(3)
C9 0.027(4) 0.020(4) 0.011(3) 0.000(3) 0.008(3) 0.003(3)
C10 0.021(4) 0.038(5) 0.015(4) -0.002(3) 0.007(3) -0.001(3)
C11 0.018(4) 0.034(4) 0.014(4) -0.001(3) 0.009(3) 0.000(3)
C12 0.024(4) 0.019(4) 0.015(3) 0.003(3) 0.010(3) 0.006(3)
C13 0.024(4) 0.019(4) 0.015(3) 0.000(3) 0.011(3) 0.003(3)
C14 0.019(3) 0.046(5) 0.016(3) -0.003(4) 0.008(3) 0.003(3)
C15 0.026(4) 0.043(5) 0.012(3) 0.012(3) 0.011(3) 0.006(3)
N1 0.025(3) 0.030(4) 0.009(3) -0.002(2) 0.008(3) 0.004(3)
N2 0.023(3) 0.029(4) 0.014(3) -0.006(3) 0.009(3) 0.000(3)
O1 0.019(2) 0.024(3) 0.011(2) -0.003(2) 0.0089(19) -0.002(2)
O2 0.019(3) 0.048(4) 0.015(2) 0.001(2) 0.008(2) 0.016(2)
O3 0.019(2) 0.029(3) 0.016(2) -0.001(2) 0.008(2) 0.003(2)
O4 0.022(3) 0.050(4) 0.019(3) -0.002(2) 0.013(2) 0.008(2)
O5 0.023(3) 0.044(4) 0.016(2) -0.001(2) 0.012(2) 0.003(2)
O6 0.023(3) 0.039(3) 0.011(2) -0.001(2) 0.008(2) -0.004(2)
O7 0.026(3) 0.026(3) 0.025(3) -0.001(2) 0.016(2) -0.004(2)
O8 0.030(3) 0.032(4) 0.014(2) -0.002(2) 0.010(2) 0.004(2)
O9 0.029(3) 0.029(3) 0.045(3) 0.004(3) 0.021(3) -0.003(2)
O10 0.098(7) 0.022(5) 0.029(4) 0.000 0.042(5) 0.000
O11 0.027(3) 0.038(4) 0.018(3) 0.006(2) -0.001(2) -0.009(2)
O1W 0.060(4) 0.036(4) 0.058(4) 0.003(4) 0.017(3) 0.001(4)
C16 0.121(5) 0.142(6) 0.140(5) 0.000 0.070(4) 0.000
C17 0.121(5) 0.142(6) 0.140(5) 0.000 0.070(4) 0.000
N3 0.121(5) 0.142(6) 0.140(5) 0.000 0.070(4) 0.000
O12 0.121(5) 0.142(6) 0.140(5) 0.000 0.070(4) 0.000
O13 0.023(7) 0.19(3) 0.114(14) 0.00(2) 0.022(9) 0.024(16)
C18 0.023(7) 0.19(3) 0.114(14) 0.00(2) 0.022(9) 0.024(16)
O13' 0.023(7) 0.19(3) 0.114(14) 0.00(2) 0.022(9) 0.024(16)

loop_
_atom_type_symbol
_atom_type_description
_atom_type_scat_dispersion_real
_atom_type_scat_dispersion_imag
_atom_type_scat_source
C C 0.0181 0.0091 'International Tables Vol C Tables 4.2.6.8 and 6.1.1.4'
H H 0.0000 0.0000 'International Tables Vol C Tables 4.2.6.8 and 6.1.1.4'
N N 0.0311 0.0180 'International Tables Vol C Tables 4.2.6.8 and 6.1.1.4'
O O 0.0492 0.0322 'International Tables Vol C Tables 4.2.6.8 and 6.1.1.4'
Cd Cd 0.1185 4.6533 'International Tables Vol C Tables 4.2.6.8 and 6.1.1.4'

loop_
_geom_angle_atom_site_label_1
_geom_angle_atom_site_label_2
_geom_angle_atom_site_label_3
_geom_angle
_geom_angle_site_symmetry_1
_geom_angle_site_symmetry_3
O4 Cd1 O9 89.5(2) 3_455 .
O4 Cd1 O8 139.32(17) 3_455 .
O9 Cd1 O8 95.7(2) . .
O4 Cd1 O2 83.84(17) 3_455 .
O9 Cd1 O2 87.1(2) . .
O8 Cd1 O2 136.60(17) . .
O4 Cd1 O7 93.5(2) 3_455 .
O9 Cd1 O7 174.27(19) . .
O8 Cd1 O7 85.20(19) . .
O2 Cd1 O7 88.3(2) . .
O4 Cd1 O1 137.28(16) 3_455 .
O9 Cd1 O1 84.57(18) . .
O8 Cd1 O1 83.40(16) . .
O2 Cd1 O1 53.68(15) . .
O7 Cd1 O1 89.92(17) . .
O4 Cd1 O3 53.72(16) 3_455 3_455
O9 Cd1 O3 88.88(19) . 3_455
O8 Cd1 O3 85.98(16) . 3_455
O2 Cd1 O3 137.41(16) . 3_455
O7 Cd1 O3 96.83(18) . 3_455
O1 Cd1 O3 166.90(14) . 3_455
O6 Cd2 O6 172.8(3) . 2_655
O6 Cd2 O10 86.39(16) . .
O6 Cd2 O10 86.39(16) 2_655 .
O6 Cd2 O11 79.48(19) . .
O6 Cd2 O11 105.46(19) 2_655 .
O10 Cd2 O11 131.77(16) . .
O6 Cd2 O11 105.46(19) . 2_655
O6 Cd2 O11 79.48(19) 2_655 2_655
O10 Cd2 O11 131.77(16) . 2_655
O11 Cd2 O11 96.5(3) . 2_655
O2 C1 O1 122.3(6) . .
O2 C1 C2 118.4(6) . .
O1 C1 C2 119.4(6) . .
C3 C2 C8 119.3(6) . .
C3 C2 C1 122.3(6) . .
C8 C2 C1 118.3(6) . .
C4 C3 C2 121.4(6) . .
C4 C3 H3 119.3 . .
C2 C3 H3 119.3 . .
C3 C4 C6 119.6(6) . .
C3 C4 C5 122.7(6) . .
C6 C4 C5 117.6(6) . .
O4 C5 O3 121.4(6) . .
O4 C5 C4 118.6(6) . .
O3 C5 C4 120.0(6) . .
C7 C6 C4 119.3(6) . .
C7 C6 H6 120.3 . .
C4 C6 H6 120.3 . .
C6 C7 C8 120.8(6) . .
C6 C7 N1 123.7(6) . .
C8 C7 N1 115.4(6) . .
C2 C8 C7 119.5(6) . .
C2 C8 H8 120.2 . .
C7 C8 H8 120.2 . .
C10 C9 C15 120.6(7) . .
C10 C9 N2 115.5(6) . .
C15 C9 N2 123.8(6) . .
C9 C10 C11 120.0(7) . .
C9 C10 H10 120.0 . .
C11 C10 H10 120.0 . .
C10 C11 C12 120.5(7) . .
C10 C11 H11 119.7 . .
C12 C11 H11 119.7 . .
C11 C12 C14 118.5(6) . .
C11 C12 C13 121.5(6) . .
C14 C12 C13 120.0(6) . .
O5 C13 O6 121.1(6) . .
O5 C13 C12 121.1(6) . .
O6 C13 C12 117.8(6) . .
C15 C14 C12 120.7(7) . .
C15 C14 H14 119.7 . .
C12 C14 H14 119.7 . .
C14 C15 C9 119.6(7) . .
C14 C15 H15 120.2 . .
C9 C15 H15 120.2 . .
N2 N1 C7 114.2(6) . .
N1 N2 C9 114.6(6) . .
C1 O1 Cd1 85.9(4) . .
C1 O2 Cd1 97.2(4) . .
C5 O3 Cd1 84.5(4) . 3_545
C5 O4 Cd1 100.2(4) . 3_545
C13 O6 Cd2 106.3(4) . .
O12 C16 O12 111(4) . 2_656
O12 C16 N3 124.5(18) . .
O12 C16 N3 124.5(18) 2_656 .
C16 N3 C17 123.4(6) . 2_656
C16 N3 C17 123.4(6) . .
C17 N3 C17 113.3(13) 2_656 .
O13 C18 O13 135(7) . 2_656
O13 C18 O13' 155(3) . 2_656
O13 C18 O13' 40(3) 2_656 2_656
O13 C18 O13' 40(3) . .
O13 C18 O13' 155(3) 2_656 .
O13' C18 O13' 160(4) 2_656 .

loop_
_geom_bond_atom_site_label_1
_geom_bond_atom_site_label_2
_geom_bond_distance
_geom_bond_site_symmetry_2
Cd1 O4 2.256(5) 3_455
Cd1 O9 2.289(6) .
Cd1 O8 2.299(5) .
Cd1 O2 2.312(5) .
Cd1 O7 2.315(5) .
Cd1 O1 2.537(5) .
Cd1 O3 2.575(5) 3_455
Cd2 O6 2.236(4) .
Cd2 O6 2.236(4) 2_655
Cd2 O10 2.243(9) .
Cd2 O11 2.275(5) .
Cd2 O11 2.275(5) 2_655
C1 O2 1.238(8) .
C1 O1 1.273(8) .
C1 C2 1.498(9) .
C2 C3 1.391(9) .
C2 C8 1.399(10) .
C3 C4 1.387(9) .
C3 H3 0.9300 .
C4 C6 1.407(9) .
C4 C5 1.501(9) .
C5 O4 1.245(8) .
C5 O3 1.279(8) .
C6 C7 1.388(10) .
C6 H6 0.9300 .
C7 C8 1.405(10) .
C7 N1 1.425(9) .
C8 H8 0.9300 .
C9 C10 1.373(11) .
C9 C15 1.394(11) .
C9 N2 1.438(9) .
C10 C11 1.387(10) .
C10 H10 0.9300 .
C11 C12 1.396(10) .
C11 H11 0.9300 .
C12 C14 1.409(10) .
C12 C13 1.488(9) .
C13 O5 1.250(8) .
C13 O6 1.278(9) .
C14 C15 1.374(10) .
C14 H14 0.9300 .
C15 H15 0.9300 .
N1 N2 1.245(8) .
O3 Cd1 2.575(5) 3_545
O4 Cd1 2.257(5) 3_545
C16 O12 1.257(10) .
C16 O12 1.257(10) 2_656
C16 N3 1.374(10) .
C17 N3 1.517(10) .
N3 C17 1.517(10) 2_656
O13 C18 1.456(10) .
C18 O13 1.456(10) 2_656
C18 O13' 1.85(4) 2_656
C18 O13' 1.85(4) .
